data_7245382
loop_
_publ_author_name
'Cheng, Zhenfeng'
'Gu, Qingyun'
'Xie, Yushan'
'Zhang, Yanan'
'Zeng, Xiaobao'

_publ_section_title
;
 BF3&#x00B7;Et2O-Mediated annulation of \a-keto acids with aliphatic
 ketones for the synthesis of \g-hydroxy-butenolides and
 \g-alkylidene-butenolides
;
_journal_issue 37
_journal_name_full 'RSC Advances'
_journal_page_first 24237
_journal_page_last 24241
_journal_paper_doi 10.1039/D2RA04546J
_journal_volume 12
_journal_year 2022
_chemical_formula_sum 'C14 H12 O4'
_chemical_formula_weight 244.24
_space_group_crystal_system monoclinic
_space_group_IT_number 14
_space_group_name_Hall '-P 2ybc'
_space_group_name_H-M_alt 'P 1 21/c 1'
_atom_sites_solution_hydrogens geom
_audit_creation_method SHELXL-2013
_audit_update_record
;
2022-06-29 deposited with the CCDC.	2022-08-19 downloaded from the CCDC.
;
_cell_angle_alpha 90
_cell_angle_beta 114.989(3)
_cell_angle_gamma 90
_cell_formula_units_Z 4
_cell_length_a 9.9657(16)
_cell_length_b 14.300(2)
_cell_length_c 9.0367(14)
_cell_measurement_reflns_used 1727
_cell_measurement_temperature 293(2)
_cell_measurement_theta_max 47.682
_cell_measurement_theta_min 4.509
_cell_volume 1167.3(3)
_computing_cell_refinement 'Bruker SMART'
_computing_data_collection 'Bruker SMART'
_computing_data_reduction 'Bruker SHELXTL'
_computing_molecular_graphics 'Bruker SHELXTL'
_computing_publication_material 'Bruker SHELXTL'
_computing_structure_refinement 'SHELXL-2013 (Sheldrick, 2013)'
_computing_structure_solution 'Bruker SHELXTL'
_diffrn_ambient_temperature 293(2)
_diffrn_measured_fraction_theta_full 1.000
_diffrn_measured_fraction_theta_max 1.000
_diffrn_measurement_device_type 'CCD area detector'
_diffrn_measurement_method 'phi and omega scans'
_diffrn_radiation_type MoK\a
_diffrn_radiation_wavelength 0.71073
_diffrn_reflns_av_R_equivalents 0.0336
_diffrn_reflns_av_unetI/netI 0.0333
_diffrn_reflns_Laue_measured_fraction_full 1.000
_diffrn_reflns_Laue_measured_fraction_max 1.000
_diffrn_reflns_limit_h_max 10
_diffrn_reflns_limit_h_min -12
_diffrn_reflns_limit_k_max 13
_diffrn_reflns_limit_k_min -17
_diffrn_reflns_limit_l_max 10
_diffrn_reflns_limit_l_min -9
_diffrn_reflns_number 6549
_diffrn_reflns_point_group_measured_fraction_full 1.000
_diffrn_reflns_point_group_measured_fraction_max 1.000
_diffrn_reflns_theta_full 25.242
_diffrn_reflns_theta_max 25.498
_diffrn_reflns_theta_min 2.255
_exptl_absorpt_coefficient_mu 0.102
_exptl_absorpt_correction_T_max 0.7456
_exptl_absorpt_correction_T_min 0.6282
_exptl_absorpt_correction_type multi-scan
_exptl_absorpt_process_details sadabs
_exptl_crystal_colour colorless
_exptl_crystal_density_diffrn 1.390
_exptl_crystal_description prismatic
_exptl_crystal_F_000 512
_exptl_crystal_size_max 0.200
_exptl_crystal_size_mid 0.170
_exptl_crystal_size_min 0.120
_refine_diff_density_max 0.704
_refine_diff_density_min -0.152
_refine_diff_density_rms 0.041
_refine_ls_extinction_method none
_refine_ls_goodness_of_fit_ref 1.049
_refine_ls_hydrogen_treatment constr
_refine_ls_matrix_type full
_refine_ls_number_parameters 164
_refine_ls_number_reflns 2170
_refine_ls_number_restraints 0
_refine_ls_restrained_S_all 1.049
_refine_ls_R_factor_all 0.0625
_refine_ls_R_factor_gt 0.0481
_refine_ls_shift/su_max 0.000
_refine_ls_shift/su_mean 0.000
_refine_ls_structure_factor_coef Fsqd
_refine_ls_weighting_details 'w=1/[\s^2^(Fo^2^)+(0.0606P)^2^+0.3964P] where P=(Fo^2^+2Fc^2^)/3'
_refine_ls_weighting_scheme calc
_refine_ls_wR_factor_gt 0.1217
_refine_ls_wR_factor_ref 0.1302
_reflns_Friedel_coverage 0.000
_reflns_number_gt 1696
_reflns_number_total 2170
_reflns_threshold_expression 'I > 2\s(I)'
_cod_data_source_file d2ra04546j2.cif
_cod_data_source_block cd16656
_cod_original_sg_symbol_H-M 'P 21/c'
_cod_database_code 7245382
_shelx_space_group_comment
; 
The symmetry employed for this shelxl refinement is uniquely defined 
by the following loop, which should always be used as a source of 
symmetry information in preference to the above space-group names. 
They are only intended as comments. 
;
_shelx_estimated_absorpt_t_min 0.980
_shelx_estimated_absorpt_t_max 0.988
_shelxl_version_number 2013-4

loop_
_space_group_symop_operation_xyz
'x, y, z'
'-x, y+1/2, -z+1/2'
'-x, -y, -z'
'x, -y-1/2, z-1/2'

loop_
_atom_site_label
_atom_site_type_symbol
_atom_site_fract_x
_atom_site_fract_y
_atom_site_fract_z
_atom_site_U_iso_or_equiv
_atom_site_adp_type
_atom_site_occupancy
_atom_site_site_symmetry_order
_atom_site_calc_flag
_atom_site_refinement_flags_posn
_atom_site_refinement_flags_adp
_atom_site_refinement_flags_occupancy
_atom_site_disorder_assembly
_atom_site_disorder_group
O1 O 0.55475(16) -0.05670(11) 0.30829(17) 0.0494(4) Uani 1 1 d . . . . .
O2 O 0.22460(16) 0.05934(11) 0.36622(18) 0.0486(4) Uani 1 1 d . . . . .
H2 H 0.2827 0.0507 0.4616 0.073 Uiso 1 1 calc R U . . .
O3 O 0.30990(15) 0.20890(10) 0.36629(18) 0.0466(4) Uani 1 1 d . . . . .
O4 O 0.50106(18) 0.29861(11) 0.5217(2) 0.0566(5) Uani 1 1 d . . . . .
C1 C 0.4439(2) 0.08789(14) 0.3231(2) 0.0342(4) Uani 1 1 d . . . . .
C2 C 0.4575(2) 0.00055(15) 0.2417(2) 0.0375(5) Uani 1 1 d . . . . .
C3 C 0.3441(2) -0.00904(17) 0.0686(3) 0.0492(6) Uani 1 1 d . . . . .
H3A H 0.3388 -0.0742 0.0365 0.059 Uiso 1 1 calc R U . . .
H3B H 0.3764 0.0268 -0.0016 0.059 Uiso 1 1 calc R U . . .
C4 C 0.1898(2) 0.02351(17) 0.0406(3) 0.0507(6) Uani 1 1 d . . . . .
H4A H 0.1274 0.0249 -0.0758 0.061 Uiso 1 1 calc R U . . .
H4B H 0.1474 -0.0212 0.0896 0.061 Uiso 1 1 calc R U . . .
C5 C 0.1897(2) 0.11975(16) 0.1118(2) 0.0446(5) Uani 1 1 d . . . . .
H5A H 0.2252 0.1660 0.0583 0.054 Uiso 1 1 calc R U . . .
H5B H 0.0899 0.1367 0.0946 0.054 Uiso 1 1 calc R U . . .
C6 C 0.2892(2) 0.11741(14) 0.2918(2) 0.0382(5) Uani 1 1 d . . . . .
C7 C 0.4565(2) 0.22855(15) 0.4439(2) 0.0414(5) Uani 1 1 d . . . . .
C8 C 0.5429(2) 0.15116(14) 0.4131(2) 0.0349(5) Uani 1 1 d . . . . .
C9 C 0.7045(2) 0.15368(14) 0.4723(2) 0.0359(5) Uani 1 1 d . . . . .
C10 C 0.7931(2) 0.19125(16) 0.6249(3) 0.0488(6) Uani 1 1 d . . . . .
H10 H 0.7495 0.2173 0.6882 0.059 Uiso 1 1 calc R U . . .
C11 C 0.9449(3) 0.18987(18) 0.6823(3) 0.0590(7) Uani 1 1 d . . . . .
H11 H 1.0032 0.2154 0.7840 0.071 Uiso 1 1 calc R U . . .
C12 C 1.0113(2) 0.15121(17) 0.5908(3) 0.0591(7) Uani 1 1 d . . . . .
H12 H 1.1139 0.1494 0.6313 0.071 Uiso 1 1 calc R U . . .
C13 C 0.9249(2) 0.11535(16) 0.4394(3) 0.0512(6) Uani 1 1 d . . . . .
H13 H 0.9693 0.0900 0.3763 0.061 Uiso 1 1 calc R U . . .
C14 C 0.7730(2) 0.11670(15) 0.3804(3) 0.0422(5) Uani 1 1 d . . . . .
H14 H 0.7156 0.0924 0.2774 0.051 Uiso 1 1 calc R U . . .

loop_
_atom_site_aniso_label
_atom_site_aniso_U_11
_atom_site_aniso_U_22
_atom_site_aniso_U_33
_atom_site_aniso_U_23
_atom_site_aniso_U_13
_atom_site_aniso_U_12
O1 0.0445(9) 0.0481(9) 0.0499(9) -0.0051(7) 0.0144(7) 0.0104(7)
O2 0.0370(8) 0.0615(10) 0.0513(9) 0.0073(8) 0.0227(7) -0.0005(7)
O3 0.0358(8) 0.0463(9) 0.0554(9) -0.0067(7) 0.0170(7) 0.0070(6)
O4 0.0570(10) 0.0439(9) 0.0644(10) -0.0132(8) 0.0212(8) 0.0005(8)
C1 0.0294(10) 0.0404(11) 0.0331(10) 0.0015(8) 0.0135(8) 0.0018(8)
C2 0.0322(10) 0.0407(11) 0.0425(11) -0.0026(9) 0.0185(9) -0.0010(9)
C3 0.0430(12) 0.0549(14) 0.0440(12) -0.0114(10) 0.0128(10) 0.0015(10)
C4 0.0379(12) 0.0604(14) 0.0431(12) -0.0063(11) 0.0069(9) -0.0004(11)
C5 0.0318(11) 0.0529(13) 0.0449(12) 0.0049(10) 0.0121(9) 0.0051(9)
C6 0.0318(10) 0.0381(11) 0.0447(11) -0.0016(9) 0.0162(9) 0.0004(8)
C7 0.0417(12) 0.0391(12) 0.0420(11) -0.0006(10) 0.0163(9) 0.0017(9)
C8 0.0337(10) 0.0400(11) 0.0315(10) 0.0008(8) 0.0143(8) 0.0005(9)
C9 0.0317(10) 0.0370(11) 0.0362(10) 0.0032(8) 0.0115(8) -0.0025(8)
C10 0.0443(13) 0.0501(13) 0.0459(12) -0.0067(10) 0.0133(10) -0.0010(10)
C11 0.0408(13) 0.0590(15) 0.0565(14) -0.0060(12) 0.0005(11) -0.0066(11)
C12 0.0313(12) 0.0569(15) 0.0780(17) 0.0094(13) 0.0124(12) -0.0016(11)
C13 0.0404(13) 0.0535(14) 0.0648(15) 0.0051(12) 0.0273(11) 0.0007(10)
C14 0.0361(11) 0.0488(13) 0.0424(11) 0.0008(9) 0.0172(9) -0.0031(9)

loop_
_atom_type_symbol
_atom_type_description
_atom_type_scat_dispersion_real
_atom_type_scat_dispersion_imag
_atom_type_scat_source
C C 0.0033 0.0016 'International Tables Vol C Tables 4.2.6.8 and 6.1.1.4'
H H 0.0000 0.0000 'International Tables Vol C Tables 4.2.6.8 and 6.1.1.4'
O O 0.0106 0.0060 'International Tables Vol C Tables 4.2.6.8 and 6.1.1.4'

loop_
_geom_angle_atom_site_label_1
_geom_angle_atom_site_label_2
_geom_angle_atom_site_label_3
_geom_angle
_geom_angle_site_symmetry_1
_geom_angle_site_symmetry_3
_geom_angle_publ_flag
C6 O2 H2 109.5 . . ?
C7 O3 C6 109.79(15) . . ?
C8 C1 C2 132.40(18) . . ?
C8 C1 C6 111.10(17) . . ?
C2 C1 C6 116.33(16) . . ?
O1 C2 C1 122.78(18) . . ?
O1 C2 C3 123.14(19) . . ?
C1 C2 C3 114.04(17) . . ?
C2 C3 C4 114.14(18) . . ?
C2 C3 H3A 108.7 . . ?
C4 C3 H3A 108.7 . . ?
C2 C3 H3B 108.7 . . ?
C4 C3 H3B 108.7 . . ?
H3A C3 H3B 107.6 . . ?
C5 C4 C3 112.80(18) . . ?
C5 C4 H4A 109.0 . . ?
C3 C4 H4A 109.0 . . ?
C5 C4 H4B 109.0 . . ?
C3 C4 H4B 109.0 . . ?
H4A C4 H4B 107.8 . . ?
C6 C5 C4 108.65(18) . . ?
C6 C5 H5A 110.0 . . ?
C4 C5 H5A 110.0 . . ?
C6 C5 H5B 110.0 . . ?
C4 C5 H5B 110.0 . . ?
H5A C5 H5B 108.3 . . ?
O2 C6 O3 108.70(16) . . ?
O2 C6 C1 112.92(17) . . ?
O3 C6 C1 103.47(15) . . ?
O2 C6 C5 107.96(16) . . ?
O3 C6 C5 112.46(17) . . ?
C1 C6 C5 111.34(16) . . ?
O4 C7 O3 121.88(19) . . ?
O4 C7 C8 128.90(19) . . ?
O3 C7 C8 109.22(17) . . ?
C1 C8 C9 130.94(18) . . ?
C1 C8 C7 106.20(17) . . ?
C9 C8 C7 122.84(17) . . ?
C14 C9 C10 118.30(19) . . ?
C14 C9 C8 121.04(17) . . ?
C10 C9 C8 120.64(18) . . ?
C11 C10 C9 120.2(2) . . ?
C11 C10 H10 119.9 . . ?
C9 C10 H10 119.9 . . ?
C12 C11 C10 120.7(2) . . ?
C12 C11 H11 119.6 . . ?
C10 C11 H11 119.6 . . ?
C13 C12 C11 119.5(2) . . ?
C13 C12 H12 120.3 . . ?
C11 C12 H12 120.3 . . ?
C12 C13 C14 120.3(2) . . ?
C12 C13 H13 119.8 . . ?
C14 C13 H13 119.8 . . ?
C13 C14 C9 120.9(2) . . ?
C13 C14 H14 119.5 . . ?
C9 C14 H14 119.5 . . ?

loop_
_geom_bond_atom_site_label_1
_geom_bond_atom_site_label_2
_geom_bond_distance
_geom_bond_site_symmetry_2
_geom_bond_publ_flag
O1 C2 1.216(2) . ?
O2 C6 1.386(2) . ?
O2 H2 0.8200 . ?
O3 C7 1.357(2) . ?
O3 C6 1.446(2) . ?
O4 C7 1.197(2) . ?
C1 C8 1.332(3) . ?
C1 C2 1.485(3) . ?
C1 C6 1.506(3) . ?
C2 C3 1.500(3) . ?
C3 C4 1.522(3) . ?
C3 H3A 0.9700 . ?
C3 H3B 0.9700 . ?
C4 C5 1.519(3) . ?
C4 H4A 0.9700 . ?
C4 H4B 0.9700 . ?
C5 C6 1.506(3) . ?
C5 H5A 0.9700 . ?
C5 H5B 0.9700 . ?
C7 C8 1.499(3) . ?
C8 C9 1.467(3) . ?
C9 C14 1.384(3) . ?
C9 C10 1.393(3) . ?
C10 C11 1.377(3) . ?
C10 H10 0.9300 . ?
C11 C12 1.374(4) . ?
C11 H11 0.9300 . ?
C12 C13 1.371(3) . ?
C12 H12 0.9300 . ?
C13 C14 1.377(3) . ?
C13 H13 0.9300 . ?
C14 H14 0.9300 . ?

loop_
_geom_hbond_atom_site_label_D
_geom_hbond_atom_site_label_H
_geom_hbond_atom_site_label_A
_geom_hbond_distance_DH
_geom_hbond_distance_HA
_geom_hbond_distance_DA
_geom_hbond_angle_DHA
_geom_hbond_site_symmetry_A
C3 H3A O4 0.97 2.62 3.417(3) 140.1 2_645
O2 H2 O1 0.82 2.03 2.833(2) 167.4 3_656

loop_
_geom_torsion_atom_site_label_1
_geom_torsion_atom_site_label_2
_geom_torsion_atom_site_label_3
_geom_torsion_atom_site_label_4
_geom_torsion
_geom_torsion_site_symmetry_1
_geom_torsion_site_symmetry_2
_geom_torsion_site_symmetry_3
_geom_torsion_site_symmetry_4
_geom_torsion_publ_flag
C8 C1 C2 O1 44.9(3) . . . . ?
C6 C1 C2 O1 -140.4(2) . . . . ?
C8 C1 C2 C3 -133.1(2) . . . . ?
C6 C1 C2 C3 41.6(2) . . . . ?
O1 C2 C3 C4 142.0(2) . . . . ?
C1 C2 C3 C4 -39.9(3) . . . . ?
C2 C3 C4 C5 49.3(3) . . . . ?
C3 C4 C5 C6 -57.6(2) . . . . ?
C7 O3 C6 O2 115.56(17) . . . . ?
C7 O3 C6 C1 -4.7(2) . . . . ?
C7 O3 C6 C5 -124.95(17) . . . . ?
C8 C1 C6 O2 -113.82(19) . . . . ?
C2 C1 C6 O2 70.3(2) . . . . ?
C8 C1 C6 O3 3.5(2) . . . . ?
C2 C1 C6 O3 -172.32(16) . . . . ?
C8 C1 C6 C5 124.54(19) . . . . ?
C2 C1 C6 C5 -51.3(2) . . . . ?
C4 C5 C6 O2 -67.0(2) . . . . ?
C4 C5 C6 O3 173.11(16) . . . . ?
C4 C5 C6 C1 57.5(2) . . . . ?
C6 O3 C7 O4 -176.08(19) . . . . ?
C6 O3 C7 C8 4.3(2) . . . . ?
C2 C1 C8 C9 -4.3(4) . . . . ?
C6 C1 C8 C9 -179.26(18) . . . . ?
C2 C1 C8 C7 173.9(2) . . . . ?
C6 C1 C8 C7 -1.1(2) . . . . ?
O4 C7 C8 C1 178.4(2) . . . . ?
O3 C7 C8 C1 -2.0(2) . . . . ?
O4 C7 C8 C9 -3.2(3) . . . . ?
O3 C7 C8 C9 176.40(17) . . . . ?
C1 C8 C9 C14 33.9(3) . . . . ?
C7 C8 C9 C14 -144.0(2) . . . . ?
C1 C8 C9 C10 -144.3(2) . . . . ?
C7 C8 C9 C10 37.8(3) . . . . ?
C14 C9 C10 C11 -0.9(3) . . . . ?
C8 C9 C10 C11 177.4(2) . . . . ?
C9 C10 C11 C12 -0.3(4) . . . . ?
C10 C11 C12 C13 1.3(4) . . . . ?
C11 C12 C13 C14 -1.0(4) . . . . ?
C12 C13 C14 C9 -0.3(3) . . . . ?
C10 C9 C14 C13 1.2(3) . . . . ?
C8 C9 C14 C13 -177.06(19) . . . . ?
